data_4314984
loop_
_publ_author_name
'Guo-Liang Wang'
'Yue-Jian Lin'
'Heinz Berke'
'Guo-Xin Jin'

_publ_section_title
;
 Two-Step Assembly of Multinuclear Metallacycles with Half-Sandwich Ir,
 Rh, and Ru Fragments for Counteranion Encapsulation
;
_journal_name_full 'Inorganic Chemistry'
_journal_page_first 2193
_journal_page_last 2201
_journal_paper_doi 10.1021/ic902011v
_journal_volume 49
_journal_year 2010
_chemical_formula_sum 'C126 H150 F18 Ir6 N6 O30 S6'
_chemical_formula_weight 3916.08
_chemical_name_systematic
; 
 ? 
;
_space_group_IT_number 15
_symmetry_cell_setting monoclinic
_symmetry_space_group_name_Hall '-C 2yc'
_symmetry_space_group_name_H-M 'C 1 2/c 1'
_atom_sites_solution_hydrogens geom
_atom_sites_solution_primary direct
_atom_sites_solution_secondary difmap
_audit_creation_method SHELXL-97
_cell_angle_alpha 90.00
_cell_angle_beta 128.854(4)
_cell_angle_gamma 90.00
_cell_formula_units_Z 4
_cell_length_a 47.034(16)
_cell_length_b 11.708(4)
_cell_length_c 35.107(12)
_cell_measurement_reflns_used 1004
_cell_measurement_temperature 293(2)
_cell_measurement_theta_max 20.122
_cell_measurement_theta_min 2.348
_cell_volume 15055(9)
_computing_cell_refinement 'Bruker SMART'
_computing_data_collection 'Bruker SMART'
_computing_data_reduction 'Bruker SHELXTL'
_computing_molecular_graphics 'Bruker SHELXTL'
_computing_publication_material 'Bruker SHELXTL'
_computing_structure_refinement 'SHELXL-97 (Sheldrick, 1997)'
_computing_structure_solution 'SHELXS-97 (Sheldrick, 1990)'
_diffrn_ambient_temperature 293(2)
_diffrn_measured_fraction_theta_full 0.997
_diffrn_measured_fraction_theta_max 0.997
_diffrn_measurement_device_type 'CCD area detector'
_diffrn_measurement_method 'phi and omega scans'
_diffrn_radiation_monochromator graphite
_diffrn_radiation_source 'fine-focus sealed tube'
_diffrn_radiation_type MoK\a
_diffrn_radiation_wavelength 0.71073
_diffrn_reflns_av_R_equivalents 0.0756
_diffrn_reflns_av_sigmaI/netI 0.1674
_diffrn_reflns_limit_h_max 55
_diffrn_reflns_limit_h_min -55
_diffrn_reflns_limit_k_max 13
_diffrn_reflns_limit_k_min -13
_diffrn_reflns_limit_l_max 38
_diffrn_reflns_limit_l_min -41
_diffrn_reflns_number 30559
_diffrn_reflns_theta_full 25.01
_diffrn_reflns_theta_max 25.01
_diffrn_reflns_theta_min 1.11
_diffrn_standards_decay_% 7.06
_exptl_absorpt_coefficient_mu 5.456
_exptl_absorpt_correction_T_max 0.8113
_exptl_absorpt_correction_T_min 0.5605
_exptl_absorpt_correction_type multi-scan
_exptl_absorpt_process_details sadabs
_exptl_crystal_colour yellow
_exptl_crystal_density_diffrn 1.728
_exptl_crystal_density_method 'not measured'
_exptl_crystal_description sheet
_exptl_crystal_F_000 7632
_exptl_crystal_size_max 0.12
_exptl_crystal_size_mid 0.10
_exptl_crystal_size_min 0.04
_refine_diff_density_max 1.300
_refine_diff_density_min -0.725
_refine_diff_density_rms 0.145
_refine_ls_extinction_method none
_refine_ls_goodness_of_fit_ref 0.707
_refine_ls_hydrogen_treatment constr
_refine_ls_matrix_type full
_refine_ls_number_parameters 756
_refine_ls_number_reflns 13214
_refine_ls_number_restraints 11
_refine_ls_restrained_S_all 0.709
_refine_ls_R_factor_all 0.1094
_refine_ls_R_factor_gt 0.0506
_refine_ls_shift/su_max 0.003
_refine_ls_shift/su_mean 0.000
_refine_ls_structure_factor_coef Fsqd
_refine_ls_weighting_details 'calc w=1/[\s^2^(Fo^2^)+(0.0507P)^2^+0.0000P] where P=(Fo^2^+2Fc^2^)/3'
_refine_ls_weighting_scheme calc
_refine_ls_wR_factor_gt 0.1052
_refine_ls_wR_factor_ref 0.1143
_reflns_number_gt 5380
_reflns_number_total 13214
_reflns_threshold_expression >2sigma(I)
_cod_data_source_file ic902011v_si_001_1.cif
_cod_data_source_block compound1
_cod_depositor_comments
;
The following automatic conversions were performed:

'_symmetry_cell_setting' value 'Monoclinic' changed to 'monoclinic'
according to the built-in table from CIF Core dictionary named
'cif_core.dic' version 2.4.1 from 2010-06-29.

Automatic conversion script
Id: cif_fix_values 1646 2011-03-28 12:23:43Z adriana 
;
_cod_database_code 4314984

loop_
_symmetry_equiv_pos_as_xyz
'x, y, z'
'-x, y, -z+1/2'
'x+1/2, y+1/2, z'
'-x+1/2, y+1/2, -z+1/2'
'-x, -y, -z'
'x, -y, z-1/2'
'-x+1/2, -y+1/2, -z'
'x+1/2, -y+1/2, z-1/2'

loop_
_atom_site_label
_atom_site_type_symbol
_atom_site_fract_x
_atom_site_fract_y
_atom_site_fract_z
_atom_site_U_iso_or_equiv
_atom_site_adp_type
_atom_site_occupancy
_atom_site_symmetry_multiplicity
_atom_site_calc_flag
_atom_site_refinement_flags
_atom_site_disorder_assembly
_atom_site_disorder_group
Ir1 Ir 0.197611(11) -0.04124(4) 0.088662(15) 0.05726(15) Uani 1 1 d . . .
Ir2 Ir 0.169751(12) -0.02121(4) 0.341779(16) 0.06427(16) Uani 1 1 d . . .
Ir3 Ir 0.012728(13) 0.55682(4) -0.093823(19) 0.08111(19) Uani 1 1 d . . .
F1 F 0.4022(3) 0.9147(11) 0.6416(4) 0.204(5) Uani 1 1 d . . .
F2 F 0.3912(4) 1.0784(11) 0.6558(5) 0.234(7) Uani 1 1 d . . .
F3 F 0.3624(5) 0.9386(14) 0.6473(6) 0.293(10) Uani 1 1 d . . .
F4 F 0.1245(5) 0.427(2) 0.1437(7) 0.403(13) Uiso 1 1 d D . .
F5 F 0.1537(6) 0.445(2) 0.1181(7) 0.477(15) Uiso 1 1 d D . .
F6 F 0.1784(5) 0.3699(18) 0.1863(7) 0.410(12) Uiso 1 1 d D . .
N1 N 0.0499(2) 0.4183(8) -0.0580(4) 0.071(3) Uani 1 1 d . . .
N2 N 0.1890(2) -0.0160(8) 0.1405(3) 0.064(2) Uani 1 1 d . . .
N3 N 0.1304(3) -0.1335(10) 0.2888(4) 0.086(3) Uani 1 1 d . . .
O1 O 0.1416(2) -0.0357(7) 0.0363(3) 0.072(2) Uani 1 1 d . . .
O2 O 0.19614(19) 0.1325(7) 0.0856(3) 0.072(2) Uani 1 1 d . . .
O3 O 0.20358(18) -0.1008(6) 0.3293(3) 0.075(2) Uani 1 1 d . . .
O4 O 0.15178(19) 0.0828(6) 0.2829(3) 0.084(2) Uani 1 1 d . . .
O5 O 0.0236(2) -0.4416(8) 0.1003(3) 0.098(3) Uani 1 1 d . . .
O6 O -0.0011(2) -0.4900(8) 0.1551(3) 0.101(3) Uani 1 1 d . . .
O7 O 0.3168(3) 1.0724(12) 0.5588(5) 0.195(6) Uani 1 1 d . . .
O8 O 0.3636(3) 1.0544(13) 0.5530(5) 0.242(8) Uani 1 1 d . . .
O9 O 0.3333(4) 0.8906(11) 0.5490(4) 0.192(5) Uani 1 1 d . . .
O10 O 0.1492(4) 0.6371(15) 0.1488(6) 0.303(9) Uiso 1 1 d D . .
O11 O 0.1736(8) 0.542(3) 0.2251(9) 0.66(3) Uiso 1 1 d D . .
O12 O 0.2112(4) 0.571(2) 0.2008(9) 0.469(19) Uiso 1 1 d D . .
S1 S 0.34391(14) 1.0019(4) 0.5674(2) 0.1261(15) Uani 1 1 d . . .
S2 S 0.1775(2) 0.5675(7) 0.1903(3) 0.247(4) Uani 1 1 d D . .
C1 C 0.0710(3) 0.3932(10) -0.0689(4) 0.076(4) Uani 1 1 d . . .
H1 H 0.0684 0.4317 -0.0941 0.091 Uiso 1 1 calc R . .
C2 C 0.0970(3) 0.3102(12) -0.0433(5) 0.086(4) Uani 1 1 d . . .
H2 H 0.1115 0.2928 -0.0521 0.103 Uiso 1 1 calc R . .
C3 C 0.1028(3) 0.2514(9) -0.0053(4) 0.065(3) Uani 1 1 d . . .
C4 C 0.0789(4) 0.2787(11) 0.0044(5) 0.097(4) Uani 1 1 d . . .
H4 H 0.0800 0.2404 0.0285 0.116 Uiso 1 1 calc R . .
C5 C 0.0546(4) 0.3608(12) -0.0219(5) 0.088(4) Uani 1 1 d . . .
H5 H 0.0395 0.3798 -0.0143 0.106 Uiso 1 1 calc R . .
C6 C 0.1780(3) 0.3252(10) 0.0620(4) 0.095(4) Uani 1 1 d . . .
H6A H 0.1573 0.3699 0.0520 0.142 Uiso 1 1 calc R . .
H6B H 0.1843 0.3428 0.0414 0.142 Uiso 1 1 calc R . .
H6C H 0.1983 0.3426 0.0953 0.142 Uiso 1 1 calc R . .
C7 C 0.1688(4) 0.1983(10) 0.0574(4) 0.065(3) Uani 1 1 d . . .
C8 C 0.1324(3) 0.1616(10) 0.0239(4) 0.061(3) Uani 1 1 d . . .
C9 C 0.1203(3) 0.0512(11) 0.0136(5) 0.073(3) Uani 1 1 d . . .
C10 C 0.0815(3) 0.0169(10) -0.0257(5) 0.102(4) Uani 1 1 d . . .
H10A H 0.0809 -0.0579 -0.0375 0.154 Uiso 1 1 calc R . .
H10B H 0.0702 0.0707 -0.0521 0.154 Uiso 1 1 calc R . .
H10C H 0.0687 0.0157 -0.0127 0.154 Uiso 1 1 calc R . .
C11 C 0.1641(3) -0.0847(10) 0.1383(4) 0.080(4) Uani 1 1 d . . .
H11 H 0.1490 -0.1329 0.1117 0.096 Uiso 1 1 calc R . .
C12 C 0.1614(3) -0.0828(10) 0.1746(4) 0.078(4) Uani 1 1 d . . .
H12 H 0.1450 -0.1310 0.1731 0.094 Uiso 1 1 calc R . .
C13 C 0.1830(3) -0.0089(10) 0.2139(4) 0.063(3) Uani 1 1 d . . .
C14 C 0.2073(3) 0.0553(10) 0.2148(4) 0.081(4) Uani 1 1 d . . .
H14 H 0.2230 0.1037 0.2411 0.097 Uiso 1 1 calc R . .
C15 C 0.2091(3) 0.0502(10) 0.1777(5) 0.084(4) Uani 1 1 d . . .
H15 H 0.2258 0.0971 0.1794 0.101 Uiso 1 1 calc R . .
C16 C 0.2291(3) -0.1617(10) 0.2944(4) 0.088(4) Uani 1 1 d . . .
H16A H 0.2403 -0.2126 0.3218 0.132 Uiso 1 1 calc R . .
H16B H 0.2475 -0.1150 0.2981 0.132 Uiso 1 1 calc R . .
H16C H 0.2168 -0.2055 0.2648 0.132 Uiso 1 1 calc R . .
C17 C 0.2026(3) -0.0884(11) 0.2920(4) 0.070(3) Uani 1 1 d . . .
C18 C 0.1802(3) -0.0081(11) 0.2542(4) 0.067(3) Uani 1 1 d . . .
C19 C 0.1573(3) 0.0732(11) 0.2514(5) 0.078(4) Uani 1 1 d . . .
C20 C 0.1378(3) 0.1605(11) 0.2112(4) 0.112(5) Uani 1 1 d . . .
H20A H 0.1130 0.1369 0.1865 0.167 Uiso 1 1 calc R . .
H20B H 0.1498 0.1677 0.1971 0.167 Uiso 1 1 calc R . .
H20C H 0.1382 0.2329 0.2244 0.167 Uiso 1 1 calc R . .
C21 C 0.1376(4) -0.2410(13) 0.2867(5) 0.096(4) Uani 1 1 d . . .
H21 H 0.1613 -0.2674 0.3102 0.116 Uiso 1 1 calc R . .
C22 C 0.1121(4) -0.3154(13) 0.2518(5) 0.105(5) Uani 1 1 d . . .
H22 H 0.1184 -0.3906 0.2516 0.126 Uiso 1 1 calc R . .
C23 C 0.0763(4) -0.2775(14) 0.2164(5) 0.090(4) Uani 1 1 d . . .
C24 C 0.0689(4) -0.1717(15) 0.2195(5) 0.115(5) Uani 1 1 d . . .
H24 H 0.0452 -0.1439 0.1979 0.138 Uiso 1 1 calc R . .
C25 C 0.0968(5) -0.1027(12) 0.2551(6) 0.104(5) Uani 1 1 d . . .
H25 H 0.0911 -0.0267 0.2552 0.125 Uiso 1 1 calc R . .
C26 C 0.0707(3) -0.3039(14) 0.1310(5) 0.140(6) Uani 1 1 d . . .
H26A H 0.0758 -0.3454 0.1123 0.210 Uiso 1 1 calc R . .
H26B H 0.0932 -0.2882 0.1630 0.210 Uiso 1 1 calc R . .
H26C H 0.0588 -0.2333 0.1148 0.210 Uiso 1 1 calc R . .
C27 C 0.0456(3) -0.3758(12) 0.1357(6) 0.089(4) Uani 1 1 d . . .
C28 C 0.0474(4) -0.3635(12) 0.1781(5) 0.089(4) Uani 1 1 d . . .
C29 C 0.0248(4) -0.4146(13) 0.1852(5) 0.094(4) Uani 1 1 d . . .
C30 C 0.0296(4) -0.3877(14) 0.2316(5) 0.146(6) Uani 1 1 d . . .
H30A H 0.0078 -0.3523 0.2229 0.219 Uiso 1 1 calc R . .
H30B H 0.0499 -0.3367 0.2520 0.219 Uiso 1 1 calc R . .
H30C H 0.0341 -0.4572 0.2492 0.219 Uiso 1 1 calc R . .
C31 C 0.0502(2) 0.6882(5) -0.0466(3) 0.128(6) Uani 1 1 d G . .
C32 C 0.0330(2) 0.7200(5) -0.0950(4) 0.122(6) Uani 1 1 d G . .
C33 C -0.0045(2) 0.7287(6) -0.1195(3) 0.145(7) Uani 1 1 d G . .
C34 C -0.0105(2) 0.7023(6) -0.0862(3) 0.148(8) Uani 1 1 d G . .
C35 C 0.0232(2) 0.6772(5) -0.0412(3) 0.144(7) Uani 1 1 d G . .
C36 C 0.0900(3) 0.6693(8) -0.0077(4) 0.230(12) Uani 1 1 d G . .
H36A H 0.1031 0.7368 -0.0040 0.345 Uiso 1 1 calc R . .
H36B H 0.0978 0.6062 -0.0166 0.345 Uiso 1 1 calc R . .
H36C H 0.0948 0.6525 0.0227 0.345 Uiso 1 1 calc R . .
C37 C 0.0515(3) 0.7408(9) -0.1166(5) 0.227(11) Uani 1 1 d G . .
H37A H 0.0380 0.7043 -0.1479 0.340 Uiso 1 1 calc R . .
H37B H 0.0758 0.7102 -0.0953 0.340 Uiso 1 1 calc R . .
H37C H 0.0526 0.8215 -0.1204 0.340 Uiso 1 1 calc R . .
C38 C -0.0329(3) 0.7605(9) -0.1717(4) 0.249(12) Uani 1 1 d G . .
H38A H -0.0521 0.7048 -0.1875 0.373 Uiso 1 1 calc R . .
H38B H -0.0222 0.7629 -0.1877 0.373 Uiso 1 1 calc R . .
H38C H -0.0427 0.8343 -0.1737 0.373 Uiso 1 1 calc R . .
C39 C -0.0466(3) 0.7011(9) -0.0969(5) 0.219(10) Uani 1 1 d G . .
H39A H -0.0482 0.7653 -0.0813 0.329 Uiso 1 1 calc R . .
H39B H -0.0490 0.6316 -0.0847 0.329 Uiso 1 1 calc R . .
H39C H -0.0657 0.7056 -0.1316 0.329 Uiso 1 1 calc R . .
C40 C 0.0294(3) 0.6447(9) 0.0045(4) 0.212(10) Uani 1 1 d G . .
H40A H 0.0139 0.5815 -0.0021 0.319 Uiso 1 1 calc R . .
H40B H 0.0238 0.7085 0.0159 0.319 Uiso 1 1 calc R . .
H40C H 0.0545 0.6232 0.0290 0.319 Uiso 1 1 calc R . .
C41 C 0.2097(4) -0.2137(12) 0.0854(5) 0.082(4) Uani 1 1 d . . .
C42 C 0.2054(3) -0.1521(11) 0.0471(4) 0.072(3) Uani 1 1 d . . .
C43 C 0.2328(3) -0.0683(10) 0.0703(5) 0.069(3) Uani 1 1 d . . .
C44 C 0.2522(4) -0.0757(12) 0.1220(5) 0.082(4) Uani 1 1 d . . .
C45 C 0.2396(4) -0.1706(11) 0.1308(5) 0.073(4) Uani 1 1 d . . .
C46 C 0.1877(3) -0.3195(11) 0.0777(5) 0.121(5) Uani 1 1 d . . .
H46A H 0.2019 -0.3668 0.1064 0.182 Uiso 1 1 calc R . .
H46B H 0.1816 -0.3615 0.0500 0.182 Uiso 1 1 calc R . .
H46C H 0.1656 -0.2966 0.0719 0.182 Uiso 1 1 calc R . .
C47 C 0.1779(3) -0.1734(11) -0.0070(4) 0.107(5) Uani 1 1 d . . .
H47A H 0.1753 -0.1059 -0.0244 0.160 Uiso 1 1 calc R . .
H47B H 0.1548 -0.1924 -0.0152 0.160 Uiso 1 1 calc R . .
H47C H 0.1860 -0.2356 -0.0159 0.160 Uiso 1 1 calc R . .
C48 C 0.2391(3) 0.0224(10) 0.0443(5) 0.105(5) Uani 1 1 d . . .
H48A H 0.2614 0.0061 0.0499 0.158 Uiso 1 1 calc R . .
H48B H 0.2406 0.0967 0.0570 0.158 Uiso 1 1 calc R . .
H48C H 0.2191 0.0209 0.0098 0.158 Uiso 1 1 calc R . .
C49 C 0.2855(4) 0.0005(11) 0.1584(5) 0.122(5) Uani 1 1 d . . .
H49A H 0.2958 -0.0205 0.1912 0.183 Uiso 1 1 calc R . .
H49B H 0.2779 0.0790 0.1529 0.183 Uiso 1 1 calc R . .
H49C H 0.3034 -0.0093 0.1537 0.183 Uiso 1 1 calc R . .
C50 C 0.2539(4) -0.2155(12) 0.1786(4) 0.126(6) Uani 1 1 d . . .
H50A H 0.2770 -0.2517 0.1935 0.189 Uiso 1 1 calc R . .
H50B H 0.2370 -0.2703 0.1747 0.189 Uiso 1 1 calc R . .
H50C H 0.2570 -0.1540 0.1990 0.189 Uiso 1 1 calc R . .
C51 C 0.1594(5) -0.0493(12) 0.3928(5) 0.087(4) Uani 1 1 d . . .
C52 C 0.1957(5) -0.0776(14) 0.4148(5) 0.090(4) Uani 1 1 d . . .
C53 C 0.2122(4) 0.0262(18) 0.4156(5) 0.095(5) Uani 1 1 d . . .
C54 C 0.1868(4) 0.1148(12) 0.3930(5) 0.079(4) Uani 1 1 d . . .
C55 C 0.1527(4) 0.0685(12) 0.3768(4) 0.078(4) Uani 1 1 d . . .
C56 C 0.1308(4) -0.1252(11) 0.3850(5) 0.136(6) Uani 1 1 d . . .
H56A H 0.1379 -0.2035 0.3877 0.204 Uiso 1 1 calc R . .
H56B H 0.1081 -0.1119 0.3531 0.204 Uiso 1 1 calc R . .
H56C H 0.1280 -0.1092 0.4093 0.204 Uiso 1 1 calc R . .
C57 C 0.2139(5) -0.1865(13) 0.4361(5) 0.171(8) Uani 1 1 d . . .
H57A H 0.2361 -0.1744 0.4687 0.256 Uiso 1 1 calc R . .
H57B H 0.2195 -0.2204 0.4166 0.256 Uiso 1 1 calc R . .
H57C H 0.1982 -0.2365 0.4370 0.256 Uiso 1 1 calc R . .
C58 C 0.2516(4) 0.0428(16) 0.4385(6) 0.189(9) Uani 1 1 d . . .
H58A H 0.2535 0.0631 0.4137 0.284 Uiso 1 1 calc R . .
H58B H 0.2647 -0.0269 0.4541 0.284 Uiso 1 1 calc R . .
H58C H 0.2617 0.1027 0.4624 0.284 Uiso 1 1 calc R . .
C59 C 0.1916(4) 0.2373(13) 0.3842(6) 0.160(7) Uani 1 1 d . . .
H59A H 0.2088 0.2748 0.4151 0.240 Uiso 1 1 calc R . .
H59B H 0.1686 0.2761 0.3661 0.240 Uiso 1 1 calc R . .
H59C H 0.2005 0.2386 0.3660 0.240 Uiso 1 1 calc R . .
C60 C 0.1171(3) 0.1404(12) 0.3513(5) 0.120(5) Uani 1 1 d . . .
H60A H 0.1009 0.1236 0.3169 0.180 Uiso 1 1 calc R . .
H60B H 0.1231 0.2203 0.3560 0.180 Uiso 1 1 calc R . .
H60C H 0.1055 0.1217 0.3652 0.180 Uiso 1 1 calc R . .
C61 C 0.3754(6) 0.9903(18) 0.6287(8) 0.135(7) Uani 1 1 d . . .
C62 C 0.1490(11) 0.445(3) 0.1520(11) 0.39(2) Uiso 1 1 d D . .

loop_
_atom_site_aniso_label
_atom_site_aniso_U_11
_atom_site_aniso_U_22
_atom_site_aniso_U_33
_atom_site_aniso_U_23
_atom_site_aniso_U_13
_atom_site_aniso_U_12
Ir1 0.0641(3) 0.0629(3) 0.0551(3) 0.0035(2) 0.0424(3) 0.0014(2)
Ir2 0.0706(3) 0.0716(4) 0.0627(3) -0.0081(3) 0.0476(3) -0.0024(3)
Ir3 0.0541(3) 0.0814(4) 0.0906(4) -0.0088(3) 0.0370(3) 0.0025(3)
F1 0.185(11) 0.232(13) 0.148(9) 0.023(8) 0.080(9) 0.064(10)
F2 0.208(13) 0.157(12) 0.201(13) -0.037(9) 0.063(10) -0.023(9)
F3 0.48(3) 0.279(19) 0.311(18) 0.034(14) 0.34(2) -0.001(16)
N1 0.065(7) 0.062(7) 0.092(8) -0.012(6) 0.052(6) 0.007(5)
N2 0.060(6) 0.084(8) 0.057(6) 0.005(6) 0.041(6) 0.000(5)
N3 0.078(9) 0.079(9) 0.091(9) 0.006(7) 0.049(8) 0.027(7)
O1 0.089(6) 0.063(6) 0.074(6) -0.010(4) 0.057(5) -0.017(5)
O2 0.046(5) 0.104(7) 0.066(5) -0.004(5) 0.034(5) -0.002(5)
O3 0.072(5) 0.086(6) 0.071(6) -0.005(4) 0.047(5) 0.020(4)
O4 0.080(6) 0.088(6) 0.095(6) -0.003(5) 0.061(5) 0.021(4)
O5 0.054(5) 0.140(9) 0.092(7) -0.038(6) 0.042(5) -0.028(5)
O6 0.059(6) 0.111(8) 0.083(6) 0.020(5) 0.020(5) -0.013(5)
O7 0.165(12) 0.252(16) 0.181(12) -0.015(10) 0.114(10) 0.055(11)
O8 0.173(13) 0.32(2) 0.271(17) 0.125(14) 0.160(13) 0.008(12)
O9 0.268(16) 0.110(10) 0.165(11) -0.019(8) 0.119(11) 0.001(10)
S1 0.117(4) 0.104(4) 0.154(5) 0.011(3) 0.083(4) 0.019(3)
S2 0.165(7) 0.246(9) 0.206(7) 0.024(6) 0.055(6) -0.063(6)
C1 0.080(9) 0.076(10) 0.101(10) 0.020(7) 0.071(9) 0.023(7)
C2 0.082(10) 0.110(12) 0.097(11) 0.008(9) 0.072(9) 0.020(8)
C3 0.077(9) 0.047(8) 0.074(9) 0.003(6) 0.049(8) 0.006(6)
C4 0.128(13) 0.075(11) 0.130(13) 0.027(9) 0.102(11) 0.030(9)
C5 0.125(13) 0.080(11) 0.101(11) 0.009(9) 0.091(11) 0.009(9)
C6 0.092(10) 0.095(11) 0.089(10) -0.001(8) 0.053(9) -0.014(8)
C7 0.071(10) 0.067(10) 0.068(9) -0.015(7) 0.049(8) -0.019(8)
C8 0.064(9) 0.052(8) 0.061(8) -0.002(7) 0.035(7) -0.007(7)
C9 0.070(9) 0.059(10) 0.089(10) 0.002(8) 0.048(8) 0.005(8)
C10 0.076(10) 0.073(10) 0.118(11) -0.001(8) 0.042(9) -0.007(7)
C11 0.093(10) 0.087(10) 0.059(9) -0.018(7) 0.048(8) -0.015(8)
C12 0.078(9) 0.105(11) 0.074(9) -0.008(8) 0.059(8) -0.017(8)
C13 0.058(7) 0.076(9) 0.059(8) -0.015(7) 0.039(7) -0.002(6)
C14 0.066(8) 0.105(11) 0.069(9) -0.040(8) 0.041(7) -0.034(7)
C15 0.088(9) 0.103(11) 0.081(9) -0.052(8) 0.062(9) -0.054(8)
C16 0.082(9) 0.126(12) 0.076(9) 0.004(8) 0.060(8) 0.040(8)
C17 0.069(9) 0.096(10) 0.054(8) -0.022(7) 0.044(8) -0.007(7)
C18 0.062(8) 0.088(10) 0.044(7) -0.002(7) 0.030(7) -0.004(7)
C19 0.087(9) 0.090(11) 0.092(10) -0.016(8) 0.073(9) 0.006(8)
C20 0.116(12) 0.122(13) 0.086(10) 0.054(9) 0.059(9) 0.071(10)
C21 0.076(10) 0.078(11) 0.067(10) 0.004(8) 0.012(8) 0.011(9)
C22 0.078(11) 0.111(13) 0.078(10) -0.024(9) 0.027(9) 0.011(10)
C23 0.067(10) 0.100(12) 0.091(11) -0.042(10) 0.043(10) -0.026(9)
C24 0.059(10) 0.098(13) 0.121(13) -0.031(11) 0.024(9) 0.011(9)
C25 0.119(14) 0.063(10) 0.128(14) -0.030(10) 0.076(12) 0.008(10)
C26 0.095(11) 0.226(19) 0.110(12) -0.040(12) 0.070(10) -0.060(12)
C27 0.048(9) 0.111(12) 0.093(12) -0.012(9) 0.038(9) -0.005(8)
C28 0.076(10) 0.094(11) 0.105(12) 0.014(9) 0.061(10) 0.024(8)
C29 0.067(10) 0.137(14) 0.088(11) 0.001(9) 0.053(9) 0.004(9)
C30 0.170(16) 0.194(18) 0.115(13) -0.031(12) 0.110(13) -0.060(13)
C31 0.134(16) 0.055(10) 0.143(16) -0.017(10) 0.062(14) 0.003(10)
C32 0.127(15) 0.080(12) 0.195(19) -0.016(12) 0.118(15) -0.008(10)
C33 0.108(15) 0.093(13) 0.20(2) 0.010(12) 0.077(15) 0.045(11)
C34 0.098(14) 0.132(16) 0.22(2) -0.030(15) 0.105(16) 0.025(11)
C35 0.114(15) 0.21(2) 0.094(13) 0.030(13) 0.058(12) 0.070(14)
C36 0.070(12) 0.108(14) 0.25(2) -0.035(14) -0.024(13) -0.007(10)
C37 0.29(3) 0.093(15) 0.43(4) -0.034(17) 0.29(3) -0.036(15)
C38 0.24(3) 0.17(2) 0.24(3) 0.082(18) 0.11(2) 0.089(19)
C39 0.144(18) 0.22(2) 0.31(3) -0.051(19) 0.15(2) 0.002(16)
C40 0.37(3) 0.101(15) 0.19(2) -0.019(13) 0.19(2) 0.044(16)
C41 0.070(9) 0.107(12) 0.086(11) 0.010(9) 0.057(9) -0.008(8)
C42 0.069(9) 0.087(10) 0.070(10) -0.018(8) 0.049(8) 0.000(7)
C43 0.080(9) 0.075(10) 0.094(10) 0.009(8) 0.075(9) 0.013(7)
C44 0.096(10) 0.086(11) 0.053(9) -0.007(8) 0.042(8) 0.012(8)
C45 0.083(10) 0.067(10) 0.089(11) 0.020(8) 0.063(10) 0.015(8)
C46 0.119(12) 0.092(12) 0.198(16) -0.019(10) 0.121(12) -0.024(9)
C47 0.112(11) 0.120(12) 0.085(11) -0.018(9) 0.061(10) 0.000(9)
C48 0.110(11) 0.115(12) 0.138(12) 0.026(9) 0.100(11) 0.008(9)
C49 0.132(13) 0.121(13) 0.114(12) -0.039(10) 0.078(11) -0.005(10)
C50 0.148(14) 0.159(15) 0.094(11) 0.071(10) 0.087(11) 0.062(11)
C51 0.152(15) 0.066(11) 0.086(10) -0.005(8) 0.096(11) -0.004(10)
C52 0.112(13) 0.099(13) 0.079(10) 0.010(9) 0.070(10) 0.037(11)
C53 0.071(11) 0.152(17) 0.064(9) -0.009(10) 0.043(9) 0.005(11)
C54 0.104(12) 0.074(10) 0.096(11) -0.020(8) 0.081(10) -0.028(9)
C55 0.099(11) 0.099(12) 0.074(9) -0.031(8) 0.072(9) -0.010(9)
C56 0.225(18) 0.067(10) 0.226(18) 0.008(10) 0.195(16) -0.017(11)
C57 0.25(2) 0.158(17) 0.112(13) 0.050(12) 0.118(14) 0.129(16)
C58 0.103(14) 0.28(3) 0.155(16) -0.078(15) 0.067(13) 0.000(15)
C59 0.23(2) 0.112(14) 0.210(19) -0.076(13) 0.173(18) -0.074(13)
C60 0.121(12) 0.138(14) 0.141(13) -0.003(10) 0.102(11) 0.034(10)
C61 0.131(17) 0.094(15) 0.134(19) 0.025(13) 0.061(16) 0.037(12)

loop_
_atom_type_symbol
_atom_type_description
_atom_type_scat_dispersion_real
_atom_type_scat_dispersion_imag
_atom_type_scat_source
C C 0.0033 0.0016 'International Tables Vol C Tables 4.2.6.8 and 6.1.1.4'
H H 0.0000 0.0000 'International Tables Vol C Tables 4.2.6.8 and 6.1.1.4'
N N 0.0061 0.0033 'International Tables Vol C Tables 4.2.6.8 and 6.1.1.4'
O O 0.0106 0.0060 'International Tables Vol C Tables 4.2.6.8 and 6.1.1.4'
F F 0.0171 0.0103 'International Tables Vol C Tables 4.2.6.8 and 6.1.1.4'
S S 0.1246 0.1234 'International Tables Vol C Tables 4.2.6.8 and 6.1.1.4'
Ir Ir -1.4442 7.9887 'International Tables Vol C Tables 4.2.6.8 and 6.1.1.4'

loop_
_geom_angle_atom_site_label_1
_geom_angle_atom_site_label_2
_geom_angle_atom_site_label_3
_geom_angle
_geom_angle_site_symmetry_1
_geom_angle_site_symmetry_3
_geom_angle_publ_flag
O2 Ir1 O1 86.5(3) . . ?
O2 Ir1 C44 102.2(4) . . ?
O1 Ir1 C44 160.2(4) . . ?
O2 Ir1 N2 83.5(3) . . ?
O1 Ir1 N2 86.3(3) . . ?
C44 Ir1 N2 112.0(4) . . ?
O2 Ir1 C41 161.8(4) . . ?
O1 Ir1 C41 102.6(4) . . ?
C44 Ir1 C41 64.5(5) . . ?
N2 Ir1 C41 112.4(4) . . ?
O2 Ir1 C43 98.0(4) . . ?
O1 Ir1 C43 122.2(4) . . ?
C44 Ir1 C43 39.6(4) . . ?
N2 Ir1 C43 151.5(4) . . ?
C41 Ir1 C43 63.9(4) . . ?
O2 Ir1 C42 125.6(4) . . ?
O1 Ir1 C42 94.6(4) . . ?
C44 Ir1 C42 65.9(4) . . ?
N2 Ir1 C42 150.9(5) . . ?
C41 Ir1 C42 39.0(4) . . ?
C43 Ir1 C42 38.2(4) . . ?
O2 Ir1 C45 136.0(4) . . ?
O1 Ir1 C45 137.5(4) . . ?
C44 Ir1 C45 37.8(4) . . ?
N2 Ir1 C45 95.4(4) . . ?
C41 Ir1 C45 38.0(4) . . ?
C43 Ir1 C45 63.7(4) . . ?
C42 Ir1 C45 64.6(5) . . ?
O4 Ir2 N3 84.3(4) . . ?
O4 Ir2 O3 86.6(3) . . ?
N3 Ir2 O3 84.1(4) . . ?
O4 Ir2 C55 102.9(4) . . ?
N3 Ir2 C55 112.7(5) . . ?
O3 Ir2 C55 161.2(4) . . ?
O4 Ir2 C53 123.2(6) . . ?
N3 Ir2 C53 152.5(6) . . ?
O3 Ir2 C53 96.6(4) . . ?
C55 Ir2 C53 64.5(5) . . ?
O4 Ir2 C52 161.4(5) . . ?
N3 Ir2 C52 113.4(6) . . ?
O3 Ir2 C52 100.1(4) . . ?
C55 Ir2 C52 66.2(5) . . ?
C53 Ir2 C52 39.2(5) . . ?
O4 Ir2 C54 96.0(4) . . ?
N3 Ir2 C54 151.3(5) . . ?
O3 Ir2 C54 124.5(4) . . ?
C55 Ir2 C54 39.2(4) . . ?
C53 Ir2 C54 38.1(5) . . ?
C52 Ir2 C54 66.0(5) . . ?
O4 Ir2 C51 139.2(5) . . ?
N3 Ir2 C51 96.3(5) . . ?
O3 Ir2 C51 134.1(5) . . ?
C55 Ir2 C51 39.6(4) . . ?
C53 Ir2 C51 63.6(5) . . ?
C52 Ir2 C51 38.1(4) . . ?
C54 Ir2 C51 65.0(5) . . ?
O6 Ir3 O5 88.6(3) 5 5 ?
O6 Ir3 C35 161.2(3) 5 . ?
O5 Ir3 C35 104.7(3) 5 . ?
O6 Ir3 N1 84.6(4) 5 . ?
O5 Ir3 N1 83.3(4) 5 . ?
C35 Ir3 N1 109.7(3) . . ?
O6 Ir3 C34 128.8(3) 5 . ?
O5 Ir3 C34 94.7(3) 5 . ?
C35 Ir3 C34 38.43(13) . . ?
N1 Ir3 C34 146.5(4) . . ?
O6 Ir3 C31 130.5(4) 5 . ?
O5 Ir3 C31 140.8(4) 5 . ?
C35 Ir3 C31 38.40(13) . . ?
N1 Ir3 C31 96.8(3) . . ?
C34 Ir3 C31 64.2(2) . . ?
O6 Ir3 C33 97.9(3) 5 . ?
O5 Ir3 C33 119.8(3) 5 . ?
C35 Ir3 C33 64.09(19) . . ?
N1 Ir3 C33 156.7(3) . . ?
C34 Ir3 C33 38.21(13) . . ?
C31 Ir3 C33 63.9(2) . . ?
O6 Ir3 C32 98.7(3) 5 . ?
O5 Ir3 C32 157.2(3) 5 . ?
C35 Ir3 C32 64.05(19) . . ?
N1 Ir3 C32 118.6(3) . . ?
C34 Ir3 C32 63.9(2) . . ?
C31 Ir3 C32 38.16(13) . . ?
C33 Ir3 C32 38.05(14) . . ?
C1 N1 C5 117.8(11) . . ?
C1 N1 Ir3 119.7(9) . . ?
C5 N1 Ir3 122.2(9) . . ?
C15 N2 C11 117.5(9) . . ?
C15 N2 Ir1 123.0(8) . . ?
C11 N2 Ir1 118.9(8) . . ?
C25 N3 C21 115.1(12) . . ?
C25 N3 Ir2 122.2(10) . . ?
C21 N3 Ir2 122.7(10) . . ?
C9 O1 Ir1 129.6(8) . . ?
C7 O2 Ir1 128.9(7) . . ?
C17 O3 Ir2 127.5(7) . . ?
C19 O4 Ir2 129.0(8) . . ?
C27 O5 Ir3 128.1(9) . 5 ?
C29 O6 Ir3 127.4(8) . 5 ?
O7 S1 O9 116.1(9) . . ?
O7 S1 O8 112.1(9) . . ?
O9 S1 O8 110.9(10) . . ?
O7 S1 C61 106.1(10) . . ?
O9 S1 C61 106.7(9) . . ?
O8 S1 C61 103.9(11) . . ?
O11 S2 O12 122.5(10) . . ?
O11 S2 O10 117.3(9) . . ?
O12 S2 O10 115.2(8) . . ?
O11 S2 C62 92.2(19) . . ?
O12 S2 C62 114(2) . . ?
O10 S2 C62 85.2(16) . . ?
N1 C1 C2 120.0(11) . . ?
C1 C2 C3 123.1(10) . . ?
C2 C3 C4 115.0(11) . . ?
C2 C3 C8 122.9(11) . . ?
C4 C3 C8 122.1(12) . . ?
C5 C4 C3 118.1(12) . . ?
C4 C5 N1 125.9(12) . . ?
O2 C7 C8 124.8(11) . . ?
O2 C7 C6 115.0(10) . . ?
C8 C7 C6 120.3(12) . . ?
C9 C8 C7 126.8(12) . . ?
C9 C8 C3 115.0(11) . . ?
C7 C8 C3 118.2(11) . . ?
O1 C9 C8 123.2(12) . . ?
O1 C9 C10 112.5(11) . . ?
C8 C9 C10 124.3(12) . . ?
C12 C11 N2 121.0(10) . . ?
C11 C12 C13 120.1(11) . . ?
C14 C13 C12 116.8(10) . . ?
C14 C13 C18 123.2(11) . . ?
C12 C13 C18 119.9(11) . . ?
C13 C14 C15 120.9(10) . . ?
N2 C15 C14 123.7(11) . . ?
O3 C17 C18 124.1(10) . . ?
O3 C17 C16 112.7(11) . . ?
C18 C17 C16 123.1(10) . . ?
C19 C18 C17 127.3(10) . . ?
C19 C18 C13 117.3(10) . . ?
C17 C18 C13 115.3(10) . . ?
O4 C19 C18 124.2(12) . . ?
O4 C19 C20 114.4(11) . . ?
C18 C19 C20 121.4(10) . . ?
N3 C21 C22 123.4(13) . . ?
C21 C22 C23 119.1(13) . . ?
C24 C23 C22 117.6(13) . . ?
C24 C23 C28 123.6(14) . . ?
C22 C23 C28 118.7(14) . . ?
C23 C24 C25 118.6(13) . . ?
N3 C25 C24 126.2(13) . . ?
O5 C27 C28 123.6(13) . . ?
O5 C27 C26 116.1(13) . . ?
C28 C27 C26 120.3(13) . . ?
C29 C28 C27 126.5(14) . . ?
C29 C28 C23 119.1(13) . . ?
C27 C28 C23 114.3(12) . . ?
O6 C29 C28 125.0(13) . . ?
O6 C29 C30 115.6(12) . . ?
C28 C29 C30 119.4(14) . . ?
C32 C31 C35 108.0 . . ?
C32 C31 C36 126.0 . . ?
C35 C31 C36 126.0 . . ?
C32 C31 Ir3 71.5(3) . . ?
C35 C31 Ir3 70.4(2) . . ?
C36 C31 Ir3 123.8(2) . . ?
C33 C32 C31 108.0 . . ?
C33 C32 C37 126.0 . . ?
C31 C32 C37 126.0 . . ?
C33 C32 Ir3 70.9(2) . . ?
C31 C32 Ir3 70.4(3) . . ?
C37 C32 Ir3 124.3(2) . . ?
C32 C33 C34 108.0 . . ?
C32 C33 C38 126.0 . . ?
C34 C33 C38 126.0 . . ?
C32 C33 Ir3 71.1(2) . . ?
C34 C33 Ir3 70.3(2) . . ?
C38 C33 Ir3 124.3(2) . . ?
C35 C34 C33 108.0 . . ?
C35 C34 C39 126.0 . . ?
C33 C34 C39 126.0 . . ?
C35 C34 Ir3 70.5(3) . . ?
C33 C34 Ir3 71.5(3) . . ?
C39 C34 Ir3 123.6(2) . . ?
C34 C35 C31 108.0 . . ?
C34 C35 C40 126.0 . . ?
C31 C35 C40 126.0 . . ?
C34 C35 Ir3 71.1(3) . . ?
C31 C35 Ir3 71.2(2) . . ?
C40 C35 Ir3 123.4(3) . . ?
C45 C41 C42 109.8(11) . . ?
C45 C41 C46 125.5(13) . . ?
C42 C41 C46 124.4(13) . . ?
C45 C41 Ir1 73.0(8) . . ?
C42 C41 Ir1 71.6(7) . . ?
C46 C41 Ir1 127.4(8) . . ?
C43 C42 C41 105.7(11) . . ?
C43 C42 C47 126.8(12) . . ?
C41 C42 C47 127.5(13) . . ?
C43 C42 Ir1 70.6(6) . . ?
C41 C42 Ir1 69.4(7) . . ?
C47 C42 Ir1 125.4(8) . . ?
C42 C43 C44 108.4(11) . . ?
C42 C43 C48 125.7(12) . . ?
C44 C43 C48 125.7(13) . . ?
C42 C43 Ir1 71.2(6) . . ?
C44 C43 Ir1 68.1(6) . . ?
C48 C43 Ir1 123.1(7) . . ?
C45 C44 C43 108.0(12) . . ?
C45 C44 C49 129.6(13) . . ?
C43 C44 C49 121.5(13) . . ?
C45 C44 Ir1 74.5(8) . . ?
C43 C44 Ir1 72.3(6) . . ?
C49 C44 Ir1 127.3(9) . . ?
C44 C45 C41 107.6(11) . . ?
C44 C45 C50 126.4(14) . . ?
C41 C45 C50 126.0(13) . . ?
C44 C45 Ir1 67.7(7) . . ?
C41 C45 Ir1 69.0(7) . . ?
C50 C45 Ir1 126.9(8) . . ?
C52 C51 C55 109.5(12) . . ?
C52 C51 C56 127.5(15) . . ?
C55 C51 C56 123.1(15) . . ?
C52 C51 Ir2 70.3(7) . . ?
C55 C51 Ir2 68.9(6) . . ?
C56 C51 Ir2 126.0(9) . . ?
C51 C52 C53 105.5(13) . . ?
C51 C52 C57 127.7(18) . . ?
C53 C52 C57 126.7(17) . . ?
C51 C52 Ir2 71.6(7) . . ?
C53 C52 Ir2 69.9(8) . . ?
C57 C52 Ir2 126.6(9) . . ?
C54 C53 C52 111.2(13) . . ?
C54 C53 C58 122.5(18) . . ?
C52 C53 C58 126.3(18) . . ?
C54 C53 Ir2 71.7(8) . . ?
C52 C53 Ir2 70.9(8) . . ?
C58 C53 Ir2 125.9(10) . . ?
C53 C54 C55 106.8(12) . . ?
C53 C54 C59 129.6(15) . . ?
C55 C54 C59 123.5(15) . . ?
C53 C54 Ir2 70.2(8) . . ?
C55 C54 Ir2 69.5(6) . . ?
C59 C54 Ir2 124.0(9) . . ?
C54 C55 C51 106.9(12) . . ?
C54 C55 C60 123.7(14) . . ?
C51 C55 C60 129.2(13) . . ?
C54 C55 Ir2 71.3(6) . . ?
C51 C55 Ir2 71.5(6) . . ?
C60 C55 Ir2 126.4(8) . . ?
F2 C61 F3 104(2) . . ?
F2 C61 F1 106.9(19) . . ?
F3 C61 F1 99.1(16) . . ?
F2 C61 S1 121.3(16) . . ?
F3 C61 S1 111.6(18) . . ?
F1 C61 S1 111.5(16) . . ?
F4 C62 F5 122(3) . . ?
F4 C62 F6 116(3) . . ?
F5 C62 F6 98(3) . . ?
F4 C62 S2 123(3) . . ?
F5 C62 S2 101.3(16) . . ?
F6 C62 S2 89.2(19) . . ?

loop_
_geom_bond_atom_site_label_1
_geom_bond_atom_site_label_2
_geom_bond_distance
_geom_bond_site_symmetry_2
_geom_bond_publ_flag
Ir1 O2 2.036(8) . ?
Ir1 O1 2.062(8) . ?
Ir1 C44 2.086(13) . ?
Ir1 N2 2.117(8) . ?
Ir1 C41 2.120(13) . ?
Ir1 C43 2.143(9) . ?
Ir1 C42 2.149(11) . ?
Ir1 C45 2.172(12) . ?
Ir2 O4 2.069(8) . ?
Ir2 N3 2.072(11) . ?
Ir2 O3 2.114(6) . ?
Ir2 C55 2.120(10) . ?
Ir2 C53 2.126(13) . ?
Ir2 C52 2.138(13) . ?
Ir2 C54 2.144(12) . ?
Ir2 C51 2.154(11) . ?
Ir3 O6 2.015(9) 5 ?
Ir3 O5 2.073(8) 5 ?
Ir3 C35 2.123(7) . ?
Ir3 N1 2.125(9) . ?
Ir3 C34 2.130(7) . ?
Ir3 C31 2.133(6) . ?
Ir3 C33 2.145(7) . ?
Ir3 C32 2.147(7) . ?
F1 C61 1.363(18) . ?
F2 C61 1.28(2) . ?
F3 C61 1.29(2) . ?
F4 C62 1.02(3) . ?
F5 C62 1.338(10) . ?
F6 C62 1.43(5) . ?
N1 C1 1.300(12) . ?
N1 C5 1.327(13) . ?
N2 C15 1.285(12) . ?
N2 C11 1.385(13) . ?
N3 C25 1.296(15) . ?
N3 C21 1.316(14) . ?
O1 C9 1.292(12) . ?
O2 C7 1.278(12) . ?
O3 C17 1.289(11) . ?
O4 C19 1.290(11) . ?
O5 C27 1.263(13) . ?
O5 Ir3 2.073(8) 5 ?
O6 C29 1.328(14) . ?
O6 Ir3 2.015(9) 5 ?
O7 S1 1.385(11) . ?
O8 S1 1.442(11) . ?
O9 S1 1.400(11) . ?
O10 S2 1.457(8) . ?
O11 S2 1.379(9) . ?
O12 S2 1.384(9) . ?
S1 C61 1.69(2) . ?
S2 C62 1.844(10) . ?
C1 C2 1.367(14) . ?
C2 C3 1.369(13) . ?
C3 C4 1.399(14) . ?
C3 C8 1.519(14) . ?
C4 C5 1.325(15) . ?
C6 C7 1.528(14) . ?
C7 C8 1.402(14) . ?
C8 C9 1.367(14) . ?
C9 C10 1.494(15) . ?
C11 C12 1.357(13) . ?
C12 C13 1.386(14) . ?
C13 C14 1.354(13) . ?
C13 C18 1.499(13) . ?
C14 C15 1.356(13) . ?
C16 C17 1.472(13) . ?
C17 C18 1.414(15) . ?
C18 C19 1.395(14) . ?
C19 C20 1.501(14) . ?
C21 C22 1.362(15) . ?
C22 C23 1.396(15) . ?
C23 C24 1.309(16) . ?
C23 C28 1.544(17) . ?
C24 C25 1.372(16) . ?
C26 C27 1.541(16) . ?
C27 C28 1.445(16) . ?
C28 C29 1.368(16) . ?
C29 C30 1.533(15) . ?
C31 C32 1.399(4) . ?
C31 C35 1.400(4) . ?
C31 C36 1.488(4) . ?
C32 C33 1.399(4) . ?
C32 C37 1.488(4) . ?
C33 C34 1.399(4) . ?
C33 C38 1.488(4) . ?
C34 C35 1.399(4) . ?
C34 C39 1.488(4) . ?
C35 C40 1.488(4) . ?
C41 C45 1.399(15) . ?
C41 C42 1.425(15) . ?
C41 C46 1.526(15) . ?
C42 C43 1.404(14) . ?
C42 C47 1.503(14) . ?
C43 C44 1.434(14) . ?
C43 C48 1.546(14) . ?
C44 C45 1.381(15) . ?
C44 C49 1.539(16) . ?
C45 C50 1.459(14) . ?
C51 C52 1.400(17) . ?
C51 C55 1.447(16) . ?
C51 C56 1.488(16) . ?
C52 C53 1.432(18) . ?
C52 C57 1.454(16) . ?
C53 C54 1.393(17) . ?
C53 C58 1.499(18) . ?
C54 C55 1.430(15) . ?
C54 C59 1.513(16) . ?
C55 C60 1.561(15) . ?
